data_7151623
loop_
_publ_author_name
'Kr\"uger, Thomas'
'Bruhn, Clemens'
'Steinborn, Dirk'

_publ_section_title
;
 Synthesis of [(MeCyt)2H]I-structure and stability of a dimeric
 threefold hydrogen-bonded 1-methylcytosinium 1-methylcytosine cation.
;
_journal_issue 17
_journal_name_full 'Organic &amp; biomolecular chemistry'
_journal_page_first 2513
_journal_page_last 2516
_journal_paper_doi 10.1039/b407542k
_journal_volume 2
_journal_year 2004
_chemical_formula_moiety 'C10 H15 N6 O2, I'
_chemical_formula_sum 'C10 H15 I N6 O2'
_chemical_formula_weight 378.18
_chemical_name_systematic
;
?
;
_space_group_IT_number 14
_symmetry_cell_setting monoclinic
_symmetry_space_group_name_Hall '-P 2yn'
_symmetry_space_group_name_H-M 'P 1 21/n 1'
_atom_sites_solution_hydrogens geom
_atom_sites_solution_primary direct
_atom_sites_solution_secondary difmap
_audit_creation_method SHELXL-97
_cell_angle_alpha 90.00
_cell_angle_beta 98.271(11)
_cell_angle_gamma 90.00
_cell_formula_units_Z 2
_cell_length_a 7.2200(8)
_cell_length_b 8.7222(13)
_cell_length_c 11.6617(14)
_cell_measurement_reflns_used 36
_cell_measurement_temperature 293(2)
_cell_measurement_theta_max 18.1
_cell_measurement_theta_min 8.4
_cell_volume 726.75(16)
_computing_structure_refinement 'SHELXL-97 (Sheldrick, 1997)'
_computing_structure_solution 'SHELXS-86 (Sheldrick, 1990)'
_diffrn_ambient_temperature 293(2)
_diffrn_measured_fraction_theta_full 0.994
_diffrn_measured_fraction_theta_max 0.994
_diffrn_measurement_device_type 'Stoe Stadi4 4-circle diffractometer'
_diffrn_measurement_method \w/2\q
_diffrn_radiation_monochromator graphite
_diffrn_radiation_source 'fine-focus sealed tube'
_diffrn_radiation_type MoK\a
_diffrn_radiation_wavelength 0.71073
_diffrn_reflns_av_R_equivalents 0.0324
_diffrn_reflns_av_sigmaI/netI 0.0373
_diffrn_reflns_limit_h_max 8
_diffrn_reflns_limit_h_min -8
_diffrn_reflns_limit_k_max 10
_diffrn_reflns_limit_k_min 0
_diffrn_reflns_limit_l_max 13
_diffrn_reflns_limit_l_min -13
_diffrn_reflns_number 2560
_diffrn_reflns_theta_full 25.00
_diffrn_reflns_theta_max 25.00
_diffrn_reflns_theta_min 2.93
_diffrn_standards_decay_% 0
_diffrn_standards_interval_time 60
_diffrn_standards_number 1
_exptl_absorpt_coefficient_mu 2.212
_exptl_absorpt_correction_T_max 0.995
_exptl_absorpt_correction_T_min 0.886
_exptl_absorpt_correction_type psi-scan
_exptl_crystal_colour colorless
_exptl_crystal_density_diffrn 1.728
_exptl_crystal_density_method 'not measured'
_exptl_crystal_description blocks
_exptl_crystal_F_000 372
_exptl_crystal_size_max 0.4
_exptl_crystal_size_mid 0.4
_exptl_crystal_size_min 0.3
_refine_diff_density_max 0.320
_refine_diff_density_min -0.427
_refine_diff_density_rms 0.063
_refine_ls_extinction_coef 0.0192(13)
_refine_ls_extinction_expression Fc^*^=kFc[1+0.001xFc^2^\l^3^/sin(2\q)]^-1/4^
_refine_ls_extinction_method SHELXL
_refine_ls_goodness_of_fit_ref 1.096
_refine_ls_hydrogen_treatment constr
_refine_ls_matrix_type full
_refine_ls_number_parameters 112
_refine_ls_number_reflns 1280
_refine_ls_number_restraints 1
_refine_ls_restrained_S_all 1.096
_refine_ls_R_factor_all 0.0418
_refine_ls_R_factor_gt 0.0286
_refine_ls_shift/su_max 0.000
_refine_ls_shift/su_mean 0.000
_refine_ls_structure_factor_coef Fsqd
_refine_ls_weighting_details 'calc w=1/[\s^2^(Fo^2^)+(0.0243P)^2^+0.0000P] where P=(Fo^2^+2Fc^2^)/3'
_refine_ls_weighting_scheme calc
_refine_ls_wR_factor_gt 0.0557
_refine_ls_wR_factor_ref 0.0620
_reflns_number_gt 1025
_reflns_number_total 1280
_reflns_threshold_expression >2sigma(I)
_cod_data_source_file b407542k.txt
_cod_data_source_block stadi744
_cod_depositor_comments
;
The following automatic conversions were performed:

'_exptl_absorpt_correction_type' tag value 'psi-scans' was replaced
with 'psi-scan' value.

Automatic conversion script
Id: cif_fix_values 1646 2011-03-28 12:23:43Z adriana 
;
_cod_original_sg_symbol_H-M 'P 21/n'
_cod_database_code 7151623

loop_
_symmetry_equiv_pos_as_xyz
'x, y, z'
'-x+1/2, y+1/2, -z+1/2'
'-x, -y, -z'
'x-1/2, -y-1/2, z-1/2'

loop_
_atom_site_label
_atom_site_type_symbol
_atom_site_fract_x
_atom_site_fract_y
_atom_site_fract_z
_atom_site_U_iso_or_equiv
_atom_site_adp_type
_atom_site_occupancy
_atom_site_symmetry_multiplicity
_atom_site_calc_flag
_atom_site_refinement_flags
_atom_site_disorder_assembly
_atom_site_disorder_group
C1 C 0.4596(7) 0.3119(6) -0.1395(5) 0.0790(13) Uani 1 1 d . . .
H1A H 0.456(6) 0.258(5) -0.211(4) 0.096(8) Uiso 1 1 d . . .
H1B H 0.368(6) 0.400(5) -0.154(4) 0.096(8) Uiso 1 1 d . . .
H1C H 0.579(6) 0.344(5) -0.115(4) 0.096(8) Uiso 1 1 d . . .
C2 C 0.2402(4) 0.1359(3) -0.0685(3) 0.0469(8) Uani 1 1 d . . .
C4 C 0.2834(5) 0.0544(3) 0.1288(3) 0.0445(8) Uani 1 1 d . . .
C5 C 0.4543(5) 0.1367(4) 0.1503(3) 0.0553(9) Uani 1 1 d . . .
H5 H 0.5276 0.1345 0.2227 0.072(12) Uiso 1 1 calc R . .
C6 C 0.5066(5) 0.2174(4) 0.0630(4) 0.0573(9) Uani 1 1 d . . .
H6 H 0.6157 0.2754 0.0766 0.077(12) Uiso 1 1 calc R . .
N1 N 0.4054(4) 0.2180(3) -0.0455(3) 0.0521(7) Uani 1 1 d . . .
N3 N 0.1838(4) 0.0572(3) 0.0219(2) 0.0422(6) Uani 1 1 d . . .
H3 H 0.073(8) 0.027(6) 0.008(5) 0.026(15) Uiso 0.50 1 d P . .
N4 N 0.2198(5) -0.0255(4) 0.2102(3) 0.0596(8) Uani 1 1 d D . .
H4A H 0.282(5) -0.025(4) 0.283(3) 0.066(8) Uiso 1 1 d D . .
H4B H 0.105(4) -0.067(4) 0.198(3) 0.066(8) Uiso 1 1 d D . .
I I 0.0000 0.5000 0.0000 0.0679(2) Uani 1 2 d S . .
O O 0.1512(3) 0.1332(3) -0.16663(19) 0.0549(6) Uani 1 1 d . . .

loop_
_atom_site_aniso_label
_atom_site_aniso_U_11
_atom_site_aniso_U_22
_atom_site_aniso_U_33
_atom_site_aniso_U_23
_atom_site_aniso_U_13
_atom_site_aniso_U_12
C1 0.062(3) 0.079(3) 0.097(4) 0.025(3) 0.015(3) -0.005(2)
C2 0.0421(18) 0.0437(18) 0.054(2) -0.0009(15) 0.0059(17) 0.0089(14)
C4 0.0411(18) 0.0451(17) 0.045(2) -0.0092(14) -0.0034(17) 0.0085(13)
C5 0.047(2) 0.059(2) 0.055(2) -0.0106(17) -0.0106(18) 0.0015(16)
C6 0.0408(19) 0.050(2) 0.077(3) -0.0154(18) -0.0071(19) -0.0006(15)
N1 0.0417(15) 0.0507(16) 0.0625(18) 0.0033(13) 0.0026(14) 0.0003(13)
N3 0.0366(15) 0.0484(15) 0.0386(17) -0.0048(11) -0.0052(14) 0.0015(12)
N4 0.0535(19) 0.089(3) 0.0329(16) 0.0012(15) -0.0063(16) -0.0054(16)
I 0.0595(3) 0.0922(3) 0.0467(3) -0.01770(18) -0.00980(17) 0.01652(19)
O 0.0561(14) 0.0659(15) 0.0391(13) 0.0095(11) -0.0049(11) 0.0012(11)

loop_
_atom_type_symbol
_atom_type_description
_atom_type_scat_dispersion_real
_atom_type_scat_dispersion_imag
_atom_type_scat_source
C C 0.0033 0.0016 'International Tables Vol C Tables 4.2.6.8 and 6.1.1.4'
H H 0.0000 0.0000 'International Tables Vol C Tables 4.2.6.8 and 6.1.1.4'
I I -0.4742 1.8119 'International Tables Vol C Tables 4.2.6.8 and 6.1.1.4'
N N 0.0061 0.0033 'International Tables Vol C Tables 4.2.6.8 and 6.1.1.4'
O O 0.0106 0.0060 'International Tables Vol C Tables 4.2.6.8 and 6.1.1.4'

loop_
_geom_angle_atom_site_label_1
_geom_angle_atom_site_label_2
_geom_angle_atom_site_label_3
_geom_angle
_geom_angle_site_symmetry_1
_geom_angle_site_symmetry_3
_geom_angle_publ_flag
N1 C1 H1A 114(3) . . ?
N1 C1 H1B 108(2) . . ?
H1A C1 H1B 107(4) . . ?
N1 C1 H1C 106(3) . . ?
H1A C1 H1C 109(4) . . ?
H1B C1 H1C 113(4) . . ?
O C2 N3 122.3(3) . . ?
O C2 N1 120.7(3) . . ?
N3 C2 N1 117.0(3) . . ?
N4 C4 N3 118.9(3) . . ?
N4 C4 C5 121.8(3) . . ?
N3 C4 C5 119.3(3) . . ?
C6 C5 C4 117.8(3) . . ?
C6 C5 H5 121.1 . . ?
C4 C5 H5 121.1 . . ?
C5 C6 N1 122.4(3) . . ?
C5 C6 H6 118.8 . . ?
N1 C6 H6 118.8 . . ?
C6 N1 C2 120.6(3) . . ?
C6 N1 C1 122.0(3) . . ?
C2 N1 C1 117.3(3) . . ?
C4 N3 C2 122.9(3) . . ?
C4 N3 H3 123(4) . . ?
C2 N3 H3 113(4) . . ?
C4 N4 H4A 120(2) . . ?
C4 N4 H4B 121(2) . . ?
H4A N4 H4B 119(3) . . ?

loop_
_geom_bond_atom_site_label_1
_geom_bond_atom_site_label_2
_geom_bond_distance
_geom_bond_site_symmetry_2
_geom_bond_publ_flag
C1 N1 1.465(5) . ?
C1 H1A 0.96(4) . ?
C1 H1B 1.01(4) . ?
C1 H1C 0.92(4) . ?
C2 O 1.229(4) . ?
C2 N3 1.369(4) . ?
C2 N1 1.384(4) . ?
C4 N4 1.313(5) . ?
C4 N3 1.347(4) . ?
C4 C5 1.418(5) . ?
C5 C6 1.336(5) . ?
C5 H5 0.9300 . ?
C6 N1 1.367(5) . ?
C6 H6 0.9300 . ?
N3 H3 0.83(5) . ?
N4 H4A 0.90(3) . ?
N4 H4B 0.90(3) . ?
